data_7036163
loop_
_publ_author_name
'Zhou, Jian'
'Tan, Xiao-Feng'
'Liu, Xing'
'Qing, Miao'
'Zhao, Rong-Qing'
'Tang, Qiuling'

_publ_section_title
;
 A series of new manganese thioarsenates(v) based on different unsaturated
 [Mn(amine)x](2+) complexes.
;
_journal_issue 37
_journal_name_full 'Dalton transactions (Cambridge, England : 2003)'
_journal_page_first 16430
_journal_page_last 16438
_journal_paper_doi 10.1039/c5dt02910d
_journal_volume 44
_journal_year 2015
_chemical_formula_moiety 'C8 H26 As2 Mn2 N6 S8, C8 H26 Mn N6'
_chemical_formula_sum 'C16 H52 As2 Mn3 N12 S8'
_chemical_formula_weight 983.84
_chemical_name_systematic
; 
 ? 
;
_space_group_IT_number 2
_symmetry_cell_setting triclinic
_symmetry_space_group_name_Hall '-P 1'
_symmetry_space_group_name_H-M 'P -1'
_atom_sites_solution_hydrogens geom
_atom_sites_solution_primary direct
_atom_sites_solution_secondary difmap
_audit_creation_method SHELXL-97
_audit_update_record
;
2015-08-12 deposited with the CCDC.
2015-08-13 downloaded from the CCDC.
;
_cell_angle_alpha 83.590(4)
_cell_angle_beta 76.516(5)
_cell_angle_gamma 75.588(5)
_cell_formula_units_Z 1
_cell_length_a 7.8590(6)
_cell_length_b 8.7085(4)
_cell_length_c 14.4057(8)
_cell_measurement_reflns_used 6255
_cell_measurement_temperature 296(2)
_cell_measurement_theta_max 25.10
_cell_measurement_theta_min 2.89
_cell_volume 927.07(10)
_computing_cell_refinement 'CrystalClear, Ver. 1.30 (Rigaku/MSC, 2001)'
_computing_data_collection 'CrystalClear, Ver. 1.30 (Rigaku/MSC, 2001)'
_computing_data_reduction 'CrystalStructure, Ver. 3.60 (Rigaku/MSC, 2004)'
_computing_molecular_graphics 'ORTEPII (Johnson, 1976)'
_computing_publication_material SHELXL97
_computing_structure_refinement 'SHELXL97 (Sheldrick, 1997)'
_computing_structure_solution 'SHELXS97 (Sheldrick, 1990)'
_diffrn_ambient_temperature 296(2)
_diffrn_detector_area_resol_mean 7.31
_diffrn_measured_fraction_theta_full 0.998
_diffrn_measured_fraction_theta_max 0.998
_diffrn_measurement_device_type 'Rigaku Mercury'
_diffrn_measurement_method \w
_diffrn_radiation_monochromator graphite
_diffrn_radiation_source 'fine-focus sealed tube'
_diffrn_radiation_type MoK\a
_diffrn_radiation_wavelength 0.71073
_diffrn_reflns_av_R_equivalents 0.0241
_diffrn_reflns_av_unetI/netI 0.0414
_diffrn_reflns_limit_h_max 8
_diffrn_reflns_limit_h_min -9
_diffrn_reflns_limit_k_max 10
_diffrn_reflns_limit_k_min -10
_diffrn_reflns_limit_l_max 17
_diffrn_reflns_limit_l_min -16
_diffrn_reflns_number 6255
_diffrn_reflns_theta_full 25.10
_diffrn_reflns_theta_max 25.10
_diffrn_reflns_theta_min 2.89
_exptl_absorpt_coefficient_mu 3.258
_exptl_absorpt_correction_T_max 0.4963
_exptl_absorpt_correction_T_min 0.3103
_exptl_absorpt_correction_type multi-scan
_exptl_absorpt_process_details 'Jacobson, R. (1998) Private communication'
_exptl_crystal_colour yellow
_exptl_crystal_density_diffrn 1.763
_exptl_crystal_density_method 'not measured'
_exptl_crystal_description block
_exptl_crystal_F_000 501
_exptl_crystal_size_max 0.15
_exptl_crystal_size_mid 0.11
_exptl_crystal_size_min 0.08
_refine_diff_density_max 0.757
_refine_diff_density_min -0.378
_refine_diff_density_rms 0.081
_refine_ls_extinction_method none
_refine_ls_goodness_of_fit_ref 1.062
_refine_ls_hydrogen_treatment mixed
_refine_ls_matrix_type full
_refine_ls_number_parameters 250
_refine_ls_number_reflns 3307
_refine_ls_number_restraints 144
_refine_ls_restrained_S_all 1.065
_refine_ls_R_factor_all 0.0370
_refine_ls_R_factor_gt 0.0303
_refine_ls_shift/su_max 0.000
_refine_ls_shift/su_mean 0.000
_refine_ls_structure_factor_coef Fsqd
_refine_ls_weighting_details 'calc w=1/[\s^2^(Fo^2^)+(0.0292P)^2^+0.2886P] where P=(Fo^2^+2Fc^2^)/3'
_refine_ls_weighting_scheme calc
_refine_ls_wR_factor_gt 0.0677
_refine_ls_wR_factor_ref 0.0726
_reflns_number_gt 2882
_reflns_number_total 3307
_reflns_threshold_expression >2sigma(I)
_cod_data_source_file c5dt02910d2.cif
_cod_data_source_block 2
_cod_depositor_comments 'Adding full bibliography for 7036162--7036165.cif.'
_cod_database_code 7036163

loop_
_symmetry_equiv_pos_as_xyz
'x, y, z'
'-x, -y, -z'

loop_
_atom_site_label
_atom_site_type_symbol
_atom_site_fract_x
_atom_site_fract_y
_atom_site_fract_z
_atom_site_U_iso_or_equiv
_atom_site_adp_type
_atom_site_occupancy
_atom_site_symmetry_multiplicity
_atom_site_calc_flag
_atom_site_refinement_flags
_atom_site_disorder_assembly
_atom_site_disorder_group
As1 As 0.10802(4) 0.37462(3) 0.29196(2) 0.02377(11) Uani 1 1 d . . .
Mn1 Mn -0.06930(7) 0.68163(5) 0.43368(3) 0.02701(14) Uani 1 1 d . . .
Mn2 Mn 0.5000 0.5000 0.0000 0.03142(19) Uani 1 2 d S . .
S2 S 0.22956(11) 0.56423(9) 0.31263(6) 0.0275(2) Uani 1 1 d . . .
S1 S -0.09053(11) 0.36604(9) 0.42708(5) 0.02610(19) Uani 1 1 d . . .
S3 S -0.03154(14) 0.44758(12) 0.17746(6) 0.0409(2) Uani 1 1 d . . .
S4 S 0.29999(13) 0.15363(10) 0.26907(7) 0.0420(2) Uani 1 1 d . . .
N2 N -0.2370(4) 0.7540(3) 0.3199(2) 0.0311(7) Uani 1 1 d D . .
N3 N -0.3554(4) 0.7215(3) 0.51856(19) 0.0373(7) Uani 1 1 d D . .
H3C H -0.3751 0.6288 0.5479 0.045 Uiso 1 1 calc R A .
H3D H -0.3707 0.7896 0.5640 0.045 Uiso 1 1 calc R . .
N1 N -0.0442(6) 0.9377(4) 0.3875(3) 0.0428(9) Uani 1 1 d D . .
C3 C -0.4204(5) 0.7375(5) 0.3596(3) 0.0506(10) Uani 1 1 d D A .
H3A H -0.4249 0.6277 0.3573 0.061 Uiso 1 1 calc R . .
H3B H -0.4992 0.8022 0.3202 0.061 Uiso 1 1 calc R . .
C4 C -0.4873(5) 0.7850(6) 0.4590(3) 0.0614(12) Uani 1 1 d D A .
H4A H -0.5183 0.8999 0.4592 0.074 Uiso 1 1 calc R . .
H4B H -0.5959 0.7477 0.4864 0.074 Uiso 1 1 calc R . .
N6 N 0.6160(4) 0.3439(3) 0.1201(2) 0.0422(8) Uani 1 1 d D B .
H6A H 0.6715 0.3991 0.1479 0.051 Uiso 1 1 calc R . .
H6B H 0.5262 0.3162 0.1649 0.051 Uiso 1 1 calc R . .
C8 C 0.7443(5) 0.2010(4) 0.0818(2) 0.0466(10) Uani 1 1 d D . .
H8A H 0.6825 0.1158 0.0872 0.056 Uiso 1 1 calc R B .
H8B H 0.8364 0.1680 0.1192 0.056 Uiso 1 1 calc R . .
N5 N 0.6963(4) 0.2988(3) -0.0795(2) 0.0377(8) Uani 1 1 d D B .
C7 C 0.8315(5) 0.2298(4) -0.0216(3) 0.0491(10) Uani 1 1 d D B .
H7A H 0.9102 0.3015 -0.0257 0.059 Uiso 1 1 calc R . .
H7B H 0.9044 0.1302 -0.0470 0.059 Uiso 1 1 calc R . .
C1 C -0.1820(11) 1.0134(7) 0.3304(5) 0.0412(18) Uani 0.609(9) 1 d PDU A 1
H1C H -0.1484 1.1051 0.2929 0.049 Uiso 0.609(9) 1 calc PR A 1
H1D H -0.2974 1.0495 0.3731 0.049 Uiso 0.609(9) 1 calc PR A 1
C2 C -0.1979(14) 0.8964(8) 0.2643(5) 0.040(2) Uani 0.609(9) 1 d PDU A 1
H2A H -0.2934 0.9445 0.2307 0.047 Uiso 0.609(9) 1 calc PR A 1
H2B H -0.0863 0.8685 0.2173 0.047 Uiso 0.609(9) 1 calc PR A 1
C1' C -0.0739(16) 0.9726(13) 0.2896(6) 0.042(2) Uani 0.391(9) 1 d PDU A 2
H1'A H 0.0236 0.9109 0.2443 0.051 Uiso 0.391(9) 1 calc PR A 2
H1'B H -0.0846 1.0846 0.2709 0.051 Uiso 0.391(9) 1 calc PR A 2
C2' C -0.2488(15) 0.9253(11) 0.2947(11) 0.041(3) Uani 0.391(9) 1 d PDU A 2
H2'A H -0.3424 0.9864 0.3420 0.049 Uiso 0.391(9) 1 calc PR A 2
H2'B H -0.2828 0.9516 0.2333 0.049 Uiso 0.391(9) 1 calc PR A 2
N4 N 0.3143(17) 0.3510(9) -0.0126(7) 0.0447(19) Uani 0.602(11) 1 d PDU B 1
H4C H 0.2839 0.2958 0.0430 0.054 Uiso 0.602(11) 1 calc PR B 1
H4D H 0.2134 0.4118 -0.0285 0.054 Uiso 0.602(11) 1 calc PR B 1
C6 C 0.6172(10) 0.1713(9) -0.0960(8) 0.050(2) Uani 0.602(11) 1 d PDU B 1
H6C H 0.6346 0.0850 -0.0479 0.060 Uiso 0.602(11) 1 calc PR B 1
H6D H 0.6741 0.1303 -0.1585 0.060 Uiso 0.602(11) 1 calc PR B 1
C5 C 0.4185(9) 0.2402(9) -0.0905(6) 0.0504(18) Uani 0.602(11) 1 d PDU B 1
H5A H 0.4053 0.2966 -0.1513 0.061 Uiso 0.602(11) 1 calc PR B 1
H5B H 0.3608 0.1520 -0.0842 0.061 Uiso 0.602(11) 1 calc PR B 1
C5' C 0.4130(13) 0.1946(10) -0.0366(9) 0.046(2) Uani 0.398(11) 1 d PDU B 2
H5'A H 0.3330 0.1624 -0.0687 0.056 Uiso 0.398(11) 1 calc PR B 2
H5'B H 0.4446 0.1109 0.0109 0.056 Uiso 0.398(11) 1 calc PR B 2
N4' N 0.335(3) 0.3095(17) 0.0025(11) 0.046(2) Uani 0.398(11) 1 d PU B 2
H4'A H 0.2920 0.2816 0.0639 0.055 Uiso 0.398(11) 1 calc PR B 2
H4'B H 0.2404 0.3548 -0.0240 0.055 Uiso 0.398(11) 1 calc PR B 2
C6' C 0.5829(18) 0.2088(18) -0.1095(10) 0.050(3) Uani 0.398(11) 1 d PDU B 2
H6'A H 0.6543 0.1028 -0.1239 0.060 Uiso 0.398(11) 1 calc PR B 2
H6'B H 0.5493 0.2600 -0.1680 0.060 Uiso 0.398(11) 1 calc PR B 2
H5 H 0.748(5) 0.331(4) -0.129(3) 0.038(11) Uiso 1 1 d . . .
H2 H -0.187(6) 0.682(5) 0.280(3) 0.071(15) Uiso 1 1 d . . .
H1B H -0.071(5) 1.008(5) 0.430(3) 0.065(15) Uiso 1 1 d . . .
H1A H 0.057(6) 0.937(5) 0.369(3) 0.064(17) Uiso 1 1 d . . .

loop_
_atom_site_aniso_label
_atom_site_aniso_U_11
_atom_site_aniso_U_22
_atom_site_aniso_U_33
_atom_site_aniso_U_23
_atom_site_aniso_U_13
_atom_site_aniso_U_12
As1 0.0266(2) 0.02554(18) 0.02001(18) -0.00225(13) -0.00325(14) -0.00869(14)
Mn1 0.0279(3) 0.0296(3) 0.0230(3) 0.0000(2) -0.0071(2) -0.0048(2)
Mn2 0.0342(4) 0.0302(4) 0.0323(4) -0.0078(3) -0.0070(3) -0.0092(3)
S2 0.0298(5) 0.0305(4) 0.0246(4) -0.0013(3) -0.0024(4) -0.0144(4)
S1 0.0260(4) 0.0315(4) 0.0216(4) 0.0011(3) -0.0031(3) -0.0111(3)
S3 0.0463(6) 0.0570(6) 0.0256(5) -0.0011(4) -0.0156(4) -0.0165(5)
S4 0.0412(6) 0.0303(5) 0.0484(6) -0.0106(4) 0.0003(5) -0.0026(4)
N2 0.0341(17) 0.0316(16) 0.0295(16) 0.0031(14) -0.0113(14) -0.0089(13)
N3 0.0368(18) 0.0427(17) 0.0283(16) 0.0013(13) -0.0043(14) -0.0058(14)
N1 0.056(3) 0.0366(19) 0.043(2) -0.0025(16) -0.0190(19) -0.0159(18)
C3 0.041(2) 0.071(3) 0.047(2) 0.007(2) -0.020(2) -0.021(2)
C4 0.031(2) 0.099(4) 0.054(3) 0.003(2) -0.008(2) -0.018(2)
N6 0.044(2) 0.0554(19) 0.0308(17) 0.0003(15) -0.0053(15) -0.0210(16)
C8 0.060(3) 0.039(2) 0.039(2) 0.0102(18) -0.011(2) -0.012(2)
N5 0.052(2) 0.0322(16) 0.0225(16) 0.0007(13) 0.0040(15) -0.0095(15)
C7 0.051(3) 0.037(2) 0.046(2) 0.0052(18) -0.003(2) 0.0022(19)
C1 0.056(4) 0.033(3) 0.036(4) 0.008(3) -0.016(3) -0.010(3)
C2 0.056(5) 0.041(3) 0.025(4) 0.011(3) -0.016(3) -0.016(3)
C1' 0.054(5) 0.044(4) 0.034(5) 0.009(4) -0.014(4) -0.022(4)
C2' 0.046(6) 0.049(5) 0.030(6) 0.020(4) -0.013(4) -0.018(4)
N4 0.063(4) 0.041(4) 0.041(3) 0.009(3) -0.019(3) -0.030(3)
C6 0.082(4) 0.033(4) 0.037(4) -0.011(3) -0.012(3) -0.013(3)
C5 0.075(4) 0.043(3) 0.048(4) -0.003(3) -0.026(3) -0.030(3)
C5' 0.074(4) 0.033(4) 0.045(4) 0.002(4) -0.017(4) -0.034(4)
N4' 0.068(4) 0.039(5) 0.039(4) 0.006(4) -0.011(4) -0.032(4)
C6' 0.082(5) 0.036(5) 0.037(4) -0.005(4) -0.012(4) -0.021(4)

loop_
_atom_type_symbol
_atom_type_description
_atom_type_scat_dispersion_real
_atom_type_scat_dispersion_imag
_atom_type_scat_source
C C 0.0033 0.0016 'International Tables Vol C Tables 4.2.6.8 and 6.1.1.4'
H H 0.0000 0.0000 'International Tables Vol C Tables 4.2.6.8 and 6.1.1.4'
N N 0.0061 0.0033 'International Tables Vol C Tables 4.2.6.8 and 6.1.1.4'
S S 0.1246 0.1234 'International Tables Vol C Tables 4.2.6.8 and 6.1.1.4'
Mn Mn 0.3368 0.7283 'International Tables Vol C Tables 4.2.6.8 and 6.1.1.4'
As As 0.0499 2.0058 'International Tables Vol C Tables 4.2.6.8 and 6.1.1.4'

loop_
_geom_angle_atom_site_label_1
_geom_angle_atom_site_label_2
_geom_angle_atom_site_label_3
_geom_angle
_geom_angle_site_symmetry_1
_geom_angle_site_symmetry_3
S4 As1 S3 112.30(4) . .
S4 As1 S2 112.30(4) . .
S3 As1 S2 108.93(4) . .
S4 As1 S1 111.81(4) . .
S3 As1 S1 108.80(4) . .
S2 As1 S1 102.18(3) . .
N3 Mn1 N2 76.29(10) . .
N3 Mn1 N1 101.47(14) . .
N2 Mn1 N1 76.62(11) . .
N3 Mn1 S1 98.47(7) . 2_566
N2 Mn1 S1 172.09(8) . 2_566
N1 Mn1 S1 98.92(9) . 2_566
N3 Mn1 S2 161.35(8) . .
N2 Mn1 S2 94.56(8) . .
N1 Mn1 S2 91.94(12) . .
S1 Mn1 S2 92.10(3) 2_566 .
N3 Mn1 S1 85.91(8) . .
N2 Mn1 S1 89.04(7) . .
N1 Mn1 S1 161.62(9) . .
S1 Mn1 S1 96.56(3) 2_566 .
S2 Mn1 S1 77.62(3) . .
N4 Mn2 N4 180.0(5) . 2_665
N4 Mn2 N5 100.3(2) . 2_665
N4 Mn2 N5 79.7(2) 2_665 2_665
N4 Mn2 N5 79.7(2) . .
N4 Mn2 N5 100.3(2) 2_665 .
N5 Mn2 N5 180.00(14) 2_665 .
N4 Mn2 N6 96.0(3) . .
N4 Mn2 N6 84.0(3) 2_665 .
N5 Mn2 N6 102.34(11) 2_665 .
N5 Mn2 N6 77.66(11) . .
N4 Mn2 N6 84.0(3) . 2_665
N4 Mn2 N6 96.0(3) 2_665 2_665
N5 Mn2 N6 77.66(11) 2_665 2_665
N5 Mn2 N6 102.34(11) . 2_665
N6 Mn2 N6 180.00(14) . 2_665
N4 Mn2 N4' 10.1(6) . .
N4 Mn2 N4' 169.9(6) 2_665 .
N5 Mn2 N4' 105.0(4) 2_665 .
N5 Mn2 N4' 75.0(4) . .
N6 Mn2 N4' 86.2(4) . .
N6 Mn2 N4' 93.8(4) 2_665 .
N4 Mn2 N4' 169.9(6) . 2_665
N4 Mn2 N4' 10.1(6) 2_665 2_665
N5 Mn2 N4' 75.0(4) 2_665 2_665
N5 Mn2 N4' 105.0(4) . 2_665
N6 Mn2 N4' 93.8(4) . 2_665
N6 Mn2 N4' 86.2(4) 2_665 2_665
N4' Mn2 N4' 180.0(8) . 2_665
As1 S2 Mn1 88.22(3) . .
As1 S1 Mn1 109.22(4) . 2_566
As1 S1 Mn1 83.37(3) . .
Mn1 S1 Mn1 83.44(3) 2_566 .
C2 N2 C3 122.2(5) . .
C3 N2 C2' 106.4(5) . .
C2 N2 Mn1 110.7(4) . .
C3 N2 Mn1 110.0(2) . .
C2' N2 Mn1 107.3(6) . .
C2 N2 H2 102(3) . .
C3 N2 H2 108(3) . .
C2' N2 H2 123(3) . .
Mn1 N2 H2 102(3) . .
C4 N3 Mn1 112.7(2) . .
C4 N3 H3C 109.1 . .
Mn1 N3 H3C 109.1 . .
C4 N3 H3D 109.1 . .
Mn1 N3 H3D 109.1 . .
H3C N3 H3D 107.8 . .
C1' N1 Mn1 108.2(4) . .
C1 N1 Mn1 108.9(3) . .
C1' N1 H1B 124(3) . .
C1 N1 H1B 99(3) . .
Mn1 N1 H1B 120(3) . .
C1' N1 H1A 90(3) . .
C1 N1 H1A 122(3) . .
Mn1 N1 H1A 108(3) . .
H1B N1 H1A 99(4) . .
N2 C3 C4 113.0(3) . .
N2 C3 H3A 109.0 . .
C4 C3 H3A 109.0 . .
N2 C3 H3B 109.0 . .
C4 C3 H3B 109.0 . .
H3A C3 H3B 107.8 . .
N3 C4 C3 112.5(3) . .
N3 C4 H4A 109.1 . .
C3 C4 H4A 109.1 . .
N3 C4 H4B 109.1 . .
C3 C4 H4B 109.1 . .
H4A C4 H4B 107.8 . .
C8 N6 Mn2 110.3(2) . .
C8 N6 H6A 109.6 . .
Mn2 N6 H6A 109.6 . .
C8 N6 H6B 109.6 . .
Mn2 N6 H6B 109.6 . .
H6A N6 H6B 108.1 . .
N6 C8 C7 111.4(3) . .
N6 C8 H8A 109.4 . .
C7 C8 H8A 109.4 . .
N6 C8 H8B 109.4 . .
C7 C8 H8B 109.4 . .
H8A C8 H8B 108.0 . .
C6 N5 C7 107.8(5) . .
C7 N5 C6' 124.5(7) . .
C6 N5 Mn2 114.7(4) . .
C7 N5 Mn2 107.1(2) . .
C6' N5 Mn2 104.8(6) . .
C6 N5 H5 109(3) . .
C7 N5 H5 107(3) . .
C6' N5 H5 103(3) . .
Mn2 N5 H5 111(3) . .
N5 C7 C8 111.5(3) . .
N5 C7 H7A 109.3 . .
C8 C7 H7A 109.3 . .
N5 C7 H7B 109.3 . .
C8 C7 H7B 109.3 . .
H7A C7 H7B 108.0 . .
N1 C1 C2 110.4(6) . .
N1 C1 H1C 109.6 . .
C2 C1 H1C 109.6 . .
N1 C1 H1D 109.6 . .
C2 C1 H1D 109.6 . .
H1C C1 H1D 108.1 . .
N2 C2 C1 109.7(5) . .
N2 C2 H2A 109.7 . .
C1 C2 H2A 109.7 . .
N2 C2 H2B 109.7 . .
C1 C2 H2B 109.7 . .
H2A C2 H2B 108.2 . .
N1 C1' C2' 103.7(9) . .
N1 C1' H1'A 111.0 . .
C2' C1' H1'A 111.0 . .
N1 C1' H1'B 111.0 . .
C2' C1' H1'B 111.0 . .
H1'A C1' H1'B 109.0 . .
N2 C2' C1' 112.9(8) . .
N2 C2' H2'A 109.0 . .
C1' C2' H2'A 109.0 . .
N2 C2' H2'B 109.0 . .
C1' C2' H2'B 109.0 . .
H2'A C2' H2'B 107.8 . .
C5 N4 Mn2 105.1(7) . .
C5 N4 H4C 110.7 . .
Mn2 N4 H4C 110.7 . .
C5 N4 H4D 110.7 . .
Mn2 N4 H4D 110.7 . .
H4C N4 H4D 108.8 . .
N5 C6 C5 107.7(6) . .
N5 C6 H6C 110.2 . .
C5 C6 H6C 110.2 . .
N5 C6 H6D 110.2 . .
C5 C6 H6D 110.2 . .
H6C C6 H6D 108.5 . .
N4 C5 C6 119.0(7) . .
N4 C5 H5A 107.6 . .
C6 C5 H5A 107.6 . .
N4 C5 H5B 107.6 . .
C6 C5 H5B 107.6 . .
H5A C5 H5B 107.0 . .
N4' C5' C6' 115.3(13) . .
N4' C5' H5'A 108.4 . .
C6' C5' H5'A 108.4 . .
N4' C5' H5'B 108.4 . .
C6' C5' H5'B 108.4 . .
H5'A C5' H5'B 107.5 . .
C5' N4' Mn2 116.1(14) . .
C5' N4' H4'A 108.3 . .
Mn2 N4' H4'A 108.3 . .
C5' N4' H4'B 108.3 . .
Mn2 N4' H4'B 108.3 . .
H4'A N4' H4'B 107.4 . .
N5 C6' C5' 115.1(9) . .
N5 C6' H6'A 108.5 . .
C5' C6' H6'A 108.5 . .
N5 C6' H6'B 108.5 . .
C5' C6' H6'B 108.5 . .
H6'A C6' H6'B 107.5 . .

loop_
_geom_bond_atom_site_label_1
_geom_bond_atom_site_label_2
_geom_bond_distance
_geom_bond_site_symmetry_2
As1 S4 2.1338(9) .
As1 S3 2.1425(10) .
As1 S2 2.1806(8) .
As1 S1 2.1997(8) .
Mn1 N3 2.257(3) .
Mn1 N2 2.277(3) .
Mn1 N1 2.298(3) .
Mn1 S1 2.5501(9) 2_566
Mn1 S2 2.6260(10) .
Mn1 S1 2.8079(9) .
Mn2 N4 2.228(13) .
Mn2 N4 2.228(13) 2_665
Mn2 N5 2.245(3) 2_665
Mn2 N5 2.245(3) .
Mn2 N6 2.295(3) .
Mn2 N6 2.295(3) 2_665
Mn2 N4' 2.34(2) .
Mn2 N4' 2.34(2) 2_665
S1 Mn1 2.5501(9) 2_566
N2 C2 1.458(6) .
N2 C3 1.458(4) .
N2 C2' 1.480(8) .
N2 H2 0.85(4) .
N3 C4 1.463(4) .
N3 H3C 0.9000 .
N3 H3D 0.9000 .
N1 C1' 1.470(7) .
N1 C1 1.492(6) .
N1 H1B 0.87(4) .
N1 H1A 0.78(5) .
C3 C4 1.474(5) .
C3 H3A 0.9700 .
C3 H3B 0.9700 .
C4 H4A 0.9700 .
C4 H4B 0.9700 .
N6 C8 1.463(4) .
N6 H6A 0.9000 .
N6 H6B 0.9000 .
C8 C7 1.509(4) .
C8 H8A 0.9700 .
C8 H8B 0.9700 .
N5 C6 1.465(7) .
N5 C7 1.474(4) .
N5 C6' 1.482(9) .
N5 H5 0.79(4) .
C7 H7A 0.9700 .
C7 H7B 0.9700 .
C1 C2 1.514(7) .
C1 H1C 0.9700 .
C1 H1D 0.9700 .
C2 H2A 0.9700 .
C2 H2B 0.9700 .
C1' C2' 1.514(9) .
C1' H1'A 0.9700 .
C1' H1'B 0.9700 .
C2' H2'A 0.9700 .
C2' H2'B 0.9700 .
N4 C5 1.511(8) .
N4 H4C 0.9000 .
N4 H4D 0.9000 .
C6 C5 1.514(8) .
C6 H6C 0.9700 .
C6 H6D 0.9700 .
C5 H5A 0.9700 .
C5 H5B 0.9700 .
C5' N4' 1.163(17) .
C5' C6' 1.516(9) .
C5' H5'A 0.9700 .
C5' H5'B 0.9700 .
N4' H4'A 0.9000 .
N4' H4'B 0.9000 .
C6' H6'A 0.9700 .
C6' H6'B 0.9700 .
